data_2231426
loop_
_publ_author_name
'Asiri, Abdullah M.'
'Faidallah, Hassan M.'
'Al-Youbi, Abdulrahman O.'
'Basaif, Salem A.'
'Ng, Seik Weng'

_publ_section_title
;
 4-(3-Methyl-5-phenyl-1<i>H</i>-pyrazol-1-yl)benzenesulfonamide
;
_journal_coeditor_code BT5609
_journal_issue 9
_journal_name_full 'Acta Crystallographica Section E'
_journal_page_first o2426
_journal_paper_doi 10.1107/S1600536811032855
_journal_volume 67
_journal_year 2011
_chemical_formula_iupac 'C16 H15 N3 O2 S'
_chemical_formula_moiety 'C16 H15 N3 O2 S'
_chemical_formula_sum 'C16 H15 N3 O2 S'
_chemical_formula_weight 313.37
_chemical_name_systematic
;
4-(3-Methyl-5-phenyl-1<i>H</i>-pyrazol-1-yl)benzenesulfonamide
;
_space_group_IT_number 15
_symmetry_cell_setting monoclinic
_symmetry_space_group_name_Hall '-C 2yc'
_symmetry_space_group_name_H-M 'C 1 2/c 1'
_atom_sites_solution_hydrogens geom
_atom_sites_solution_primary direct
_atom_sites_solution_secondary difmap
_audit_creation_method SHELXL-97
_cell_angle_alpha 90.00
_cell_angle_beta 91.016(3)
_cell_angle_gamma 90.00
_cell_formula_units_Z 8
_cell_length_a 28.2545(8)
_cell_length_b 11.9135(4)
_cell_length_c 9.3739(3)
_cell_measurement_reflns_used 2773
_cell_measurement_temperature 100(2)
_cell_measurement_theta_max 74.23
_cell_measurement_theta_min 3.13
_cell_volume 3154.85(17)
_computing_cell_refinement 'CrysAlis PRO (Agilent, 2010)'
_computing_data_collection 'CrysAlis PRO (Agilent, 2010)'
_computing_data_reduction 'CrysAlis PRO (Agilent, 2010)'
_computing_molecular_graphics 'X-SEED (Barbour, 2001)'
_computing_publication_material 'publCIF (Westrip, 2010)'
_computing_structure_refinement 'SHELXL97 (Sheldrick, 2008)'
_computing_structure_solution 'SHELXS97 (Sheldrick, 2008)'
_diffrn_ambient_temperature 100(2)
_diffrn_detector_area_resol_mean 10.4041
_diffrn_measured_fraction_theta_full 0.975
_diffrn_measured_fraction_theta_max 0.975
_diffrn_measurement_device_type 'Agilent SuperNova Dual diffractometer with an Atlas detector'
_diffrn_measurement_method \w
_diffrn_radiation_monochromator Mirror
_diffrn_radiation_source 'SuperNova (Cu) X-ray Source'
_diffrn_radiation_type CuK\a
_diffrn_radiation_wavelength 1.54184
_diffrn_reflns_av_R_equivalents 0.0352
_diffrn_reflns_av_sigmaI/netI 0.0459
_diffrn_reflns_limit_h_max 31
_diffrn_reflns_limit_h_min -35
_diffrn_reflns_limit_k_max 14
_diffrn_reflns_limit_k_min -12
_diffrn_reflns_limit_l_max 9
_diffrn_reflns_limit_l_min -11
_diffrn_reflns_number 6579
_diffrn_reflns_theta_full 74.39
_diffrn_reflns_theta_max 74.39
_diffrn_reflns_theta_min 3.13
_diffrn_standards_decay_% 0
_diffrn_standards_interval_count 0
_diffrn_standards_interval_time 0
_diffrn_standards_number 0
_exptl_absorpt_coefficient_mu 1.913
_exptl_absorpt_correction_T_max 0.9448
_exptl_absorpt_correction_T_min 0.5976
_exptl_absorpt_correction_type multi-scan
_exptl_absorpt_process_details '(CrysAlis PRO; Agilent, 2010)'
_exptl_crystal_colour light-yellow
_exptl_crystal_density_diffrn 1.320
_exptl_crystal_density_method 'not measured'
_exptl_crystal_description prism
_exptl_crystal_F_000 1312
_exptl_crystal_size_max 0.30
_exptl_crystal_size_mid 0.03
_exptl_crystal_size_min 0.03
_refine_diff_density_max 0.331
_refine_diff_density_min -0.511
_refine_ls_extinction_method none
_refine_ls_goodness_of_fit_ref 1.031
_refine_ls_hydrogen_treatment mixed
_refine_ls_matrix_type full
_refine_ls_number_parameters 208
_refine_ls_number_reflns 3137
_refine_ls_number_restraints 0
_refine_ls_restrained_S_all 1.031
_refine_ls_R_factor_all 0.0486
_refine_ls_R_factor_gt 0.0407
_refine_ls_shift/su_max 0.001
_refine_ls_shift/su_mean 0.001
_refine_ls_structure_factor_coef Fsqd
_refine_ls_weighting_details 'calc w=1/[\s^2^(Fo^2^)+(0.0629P)^2^+1.4812P] where P=(Fo^2^+2Fc^2^)/3'
_refine_ls_weighting_scheme calc
_refine_ls_wR_factor_gt 0.1075
_refine_ls_wR_factor_ref 0.1146
_reflns_number_gt 2689
_reflns_number_total 3137
_reflns_threshold_expression I>2\s(I)
_cod_data_source_file bt5609.cif
_cod_data_source_block I
_cod_original_sg_symbol_H-M 'C 2/c'
_cod_database_code 2231426
_cod_database_fobs_code 2231426

loop_
_symmetry_equiv_pos_as_xyz
'x, y, z'
'x, -y, z+1/2'
'x+1/2, y+1/2, z'
'x+1/2, -y+1/2, z+1/2'
'-x, -y, -z'
'-x, y, -z-1/2'
'-x+1/2, -y+1/2, -z'
'-x+1/2, y+1/2, -z-1/2'

loop_
_atom_site_type_symbol
_atom_site_label
_atom_site_fract_x
_atom_site_fract_y
_atom_site_fract_z
_atom_site_U_iso_or_equiv
_atom_site_adp_type
_atom_site_calc_flag
_atom_site_refinement_flags
_atom_site_occupancy
_atom_site_symmetry_multiplicity
S S1 0.690362(14) 0.48353(4) 0.65383(4) 0.01752(14) Uani d . 1 1
O O1 0.67646(4) 0.41033(11) 0.76803(13) 0.0220(3) Uani d . 1 1
O O2 0.69504(5) 0.60135(11) 0.68142(14) 0.0252(3) Uani d . 1 1
N N1 0.65210(5) 0.46753(14) 0.52785(16) 0.0191(3) Uani d . 1 1
H H1 0.6414(8) 0.395(2) 0.516(2) 0.026(6) Uiso d . 1 1
H H2 0.6583(8) 0.5054(18) 0.452(2) 0.017(5) Uiso d . 1 1
N N2 0.88441(5) 0.35478(13) 0.48169(15) 0.0189(3) Uani d . 1 1
N N3 0.89694(5) 0.24415(13) 0.47817(17) 0.0217(3) Uani d . 1 1
C C1 0.96762(7) 0.13366(18) 0.4272(3) 0.0341(5) Uani d . 1 1
H H1A 0.9686 0.0956 0.5199 0.051 Uiso calc R 1 1
H H1B 1.0000 0.1470 0.3954 0.051 Uiso calc R 1 1
H H1C 0.9508 0.0864 0.3573 0.051 Uiso calc R 1 1
C C2 0.94240(6) 0.24326(17) 0.4411(2) 0.0234(4) Uani d . 1 1
C C3 0.95933(6) 0.35272(17) 0.42301(19) 0.0225(4) Uani d . 1 1
H H3 0.9904 0.3741 0.3974 0.027 Uiso calc R 1 1
C C4 0.92187(6) 0.42307(16) 0.44972(17) 0.0193(4) Uani d . 1 1
C C5 0.91994(6) 0.54696(16) 0.44973(18) 0.0192(4) Uani d . 1 1
C C6 0.89996(6) 0.60729(16) 0.5616(2) 0.0229(4) Uani d . 1 1
H H6 0.8878 0.5683 0.6413 0.028 Uiso calc R 1 1
C C7 0.89779(7) 0.72353(17) 0.5573(2) 0.0284(4) Uani d . 1 1
H H7 0.8840 0.7639 0.6335 0.034 Uiso calc R 1 1
C C8 0.91585(7) 0.78079(17) 0.4409(2) 0.0307(5) Uani d . 1 1
H H8 0.9138 0.8603 0.4365 0.037 Uiso calc R 1 1
C C9 0.93685(7) 0.72183(18) 0.3313(2) 0.0292(4) Uani d . 1 1
H H9 0.9499 0.7612 0.2531 0.035 Uiso calc R 1 1
C C10 0.93889(6) 0.60550(17) 0.3355(2) 0.0235(4) Uani d . 1 1
H H10 0.9533 0.5656 0.2600 0.028 Uiso calc R 1 1
C C11 0.83692(6) 0.38175(15) 0.51674(18) 0.0188(4) Uani d . 1 1
C C12 0.81362(6) 0.47000(16) 0.44808(19) 0.0214(4) Uani d . 1 1
H H12 0.8285 0.5097 0.3733 0.026 Uiso calc R 1 1
C C13 0.76862(6) 0.49917(16) 0.48990(19) 0.0213(4) Uani d . 1 1
H H13 0.7529 0.5611 0.4465 0.026 Uiso calc R 1 1
C C14 0.74629(6) 0.43750(15) 0.59607(18) 0.0183(4) Uani d . 1 1
C C15 0.76849(6) 0.34505(15) 0.65805(18) 0.0193(4) Uani d . 1 1
H H15 0.7523 0.3004 0.7256 0.023 Uiso calc R 1 1
C C16 0.81447(6) 0.31858(15) 0.62039(19) 0.0194(4) Uani d . 1 1
H H16 0.8305 0.2576 0.6652 0.023 Uiso calc R 1 1

loop_
_atom_site_aniso_label
_atom_site_aniso_U_11
_atom_site_aniso_U_22
_atom_site_aniso_U_33
_atom_site_aniso_U_12
_atom_site_aniso_U_13
_atom_site_aniso_U_23
S1 0.0180(2) 0.0196(2) 0.0150(2) -0.00041(15) 0.00220(16) -0.00277(15)
O1 0.0219(6) 0.0280(7) 0.0161(6) 0.0002(5) 0.0038(5) -0.0002(5)
O2 0.0254(7) 0.0217(7) 0.0287(7) -0.0010(5) 0.0032(5) -0.0067(5)
N1 0.0192(7) 0.0221(8) 0.0159(7) -0.0009(6) 0.0013(6) 0.0001(6)
N2 0.0169(7) 0.0212(8) 0.0187(7) 0.0003(6) 0.0012(6) -0.0010(6)
N3 0.0201(7) 0.0195(8) 0.0256(8) 0.0009(6) 0.0010(6) -0.0027(6)
C1 0.0271(10) 0.0280(11) 0.0474(13) 0.0041(8) 0.0067(9) -0.0085(9)
C2 0.0198(9) 0.0270(10) 0.0234(9) 0.0012(7) 0.0000(7) -0.0044(7)
C3 0.0179(8) 0.0283(10) 0.0212(9) -0.0012(7) 0.0017(7) -0.0037(7)
C4 0.0180(8) 0.0249(9) 0.0149(8) -0.0034(7) 0.0001(6) -0.0002(7)
C5 0.0148(8) 0.0236(9) 0.0190(9) -0.0015(7) -0.0018(6) 0.0007(7)
C6 0.0207(9) 0.0264(10) 0.0218(9) -0.0014(7) 0.0010(7) 0.0004(7)
C7 0.0248(9) 0.0269(10) 0.0335(11) 0.0031(8) -0.0015(8) -0.0050(8)
C8 0.0288(10) 0.0219(10) 0.0410(12) 0.0007(8) -0.0067(8) 0.0047(9)
C9 0.0278(10) 0.0302(10) 0.0293(10) -0.0067(8) -0.0037(8) 0.0098(8)
C10 0.0206(9) 0.0289(10) 0.0211(9) -0.0038(7) 0.0004(7) 0.0009(7)
C11 0.0161(8) 0.0223(9) 0.0179(8) -0.0009(7) -0.0001(6) -0.0023(7)
C12 0.0189(9) 0.0279(10) 0.0175(9) -0.0022(7) 0.0014(7) 0.0054(7)
C13 0.0186(8) 0.0254(9) 0.0199(9) -0.0003(7) -0.0003(7) 0.0036(7)
C14 0.0171(8) 0.0210(9) 0.0169(8) -0.0025(7) 0.0005(6) -0.0031(7)
C15 0.0220(9) 0.0189(9) 0.0171(8) -0.0028(7) 0.0028(7) -0.0016(7)
C16 0.0209(9) 0.0192(9) 0.0182(8) 0.0003(7) 0.0010(6) -0.0004(7)

loop_
_atom_type_symbol
_atom_type_description
_atom_type_scat_dispersion_real
_atom_type_scat_dispersion_imag
_atom_type_scat_source
C C 0.0181 0.0091 'International Tables Vol C Tables 4.2.6.8 and 6.1.1.4'
H H 0.0000 0.0000 'International Tables Vol C Tables 4.2.6.8 and 6.1.1.4'
N N 0.0311 0.0180 'International Tables Vol C Tables 4.2.6.8 and 6.1.1.4'
O O 0.0492 0.0322 'International Tables Vol C Tables 4.2.6.8 and 6.1.1.4'
S S 0.3331 0.5567 'International Tables Vol C Tables 4.2.6.8 and 6.1.1.4'

loop_
_geom_angle_atom_site_label_1
_geom_angle_atom_site_label_2
_geom_angle_atom_site_label_3
_geom_angle
O2 S1 O1 118.97(8)
O2 S1 N1 108.01(8)
O1 S1 N1 106.68(8)
O2 S1 C14 106.21(8)
O1 S1 C14 107.27(8)
N1 S1 C14 109.49(8)
S1 N1 H1 114.6(14)
S1 N1 H2 113.6(14)
H1 N1 H2 117.8(19)
N3 N2 C4 111.46(14)
N3 N2 C11 117.98(14)
C4 N2 C11 130.56(16)
C2 N3 N2 105.35(15)
C2 C1 H1A 109.5
C2 C1 H1B 109.5
H1A C1 H1B 109.5
C2 C1 H1C 109.5
H1A C1 H1C 109.5
H1B C1 H1C 109.5
N3 C2 C3 110.85(16)
N3 C2 C1 119.44(18)
C3 C2 C1 129.70(17)
C4 C3 C2 106.24(16)
C4 C3 H3 126.9
C2 C3 H3 126.9
N2 C4 C3 106.09(16)
N2 C4 C5 124.32(16)
C3 C4 C5 129.57(16)
C10 C5 C6 119.01(18)
C10 C5 C4 119.05(16)
C6 C5 C4 121.94(16)
C7 C6 C5 120.64(18)
C7 C6 H6 119.7
C5 C6 H6 119.7
C6 C7 C8 119.71(19)
C6 C7 H7 120.1
C8 C7 H7 120.1
C9 C8 C7 120.03(19)
C9 C8 H8 120.0
C7 C8 H8 120.0
C8 C9 C10 120.20(18)
C8 C9 H9 119.9
C10 C9 H9 119.9
C9 C10 C5 120.36(18)
C9 C10 H10 119.8
C5 C10 H10 119.8
C16 C11 C12 120.91(16)
C16 C11 N2 118.85(16)
C12 C11 N2 120.24(16)
C13 C12 C11 119.26(16)
C13 C12 H12 120.4
C11 C12 H12 120.4
C12 C13 C14 119.97(17)
C12 C13 H13 120.0
C14 C13 H13 120.0
C15 C14 C13 120.57(16)
C15 C14 S1 121.16(13)
C13 C14 S1 118.22(14)
C16 C15 C14 119.42(16)
C16 C15 H15 120.3
C14 C15 H15 120.3
C15 C16 C11 119.67(16)
C15 C16 H16 120.2
C11 C16 H16 120.2

loop_
_geom_bond_atom_site_label_1
_geom_bond_atom_site_label_2
_geom_bond_distance
S1 O2 1.4330(13)
S1 O1 1.4407(13)
S1 N1 1.5983(15)
S1 C14 1.7666(18)
N1 H1 0.92(2)
N1 H2 0.86(2)
N2 N3 1.365(2)
N2 C4 1.372(2)
N2 C11 1.424(2)
N3 C2 1.337(2)
C1 C2 1.494(3)
C1 H1A 0.9800
C1 H1B 0.9800
C1 H1C 0.9800
C2 C3 1.400(3)
C3 C4 1.376(3)
C3 H3 0.9500
C4 C5 1.477(3)
C5 C10 1.393(3)
C5 C6 1.398(3)
C6 C7 1.387(3)
C6 H6 0.9500
C7 C8 1.391(3)
C7 H7 0.9500
C8 C9 1.387(3)
C8 H8 0.9500
C9 C10 1.388(3)
C9 H9 0.9500
C10 H10 0.9500
C11 C16 1.391(2)
C11 C12 1.392(3)
C12 C13 1.382(3)
C12 H12 0.9500
C13 C14 1.397(2)
C13 H13 0.9500
C14 C15 1.390(3)
C15 C16 1.389(2)
C15 H15 0.9500
C16 H16 0.9500

loop_
_geom_hbond_atom_site_label_D
_geom_hbond_atom_site_label_H
_geom_hbond_atom_site_label_A
_geom_hbond_site_symmetry_A
_geom_hbond_distance_DH
_geom_hbond_distance_HA
_geom_hbond_distance_DA
_geom_hbond_angle_DHA
_geom_hbond_publ_flag
N1 H1 N3 7_656 0.92(2) 1.98(2) 2.878(2) 164(2) yes
N1 H2 O1 2_564 0.86(2) 2.07(2) 2.930(2) 177(2) yes

loop_
_geom_torsion_atom_site_label_1
_geom_torsion_atom_site_label_2
_geom_torsion_atom_site_label_3
_geom_torsion_atom_site_label_4
_geom_torsion
C4 N2 N3 C2 -1.13(19)
C11 N2 N3 C2 179.13(15)
N2 N3 C2 C3 1.0(2)
N2 N3 C2 C1 179.95(17)
N3 C2 C3 C4 -0.5(2)
C1 C2 C3 C4 -179.3(2)
N3 N2 C4 C3 0.86(19)
C11 N2 C4 C3 -179.44(16)
N3 N2 C4 C5 -177.79(15)
C11 N2 C4 C5 1.9(3)
C2 C3 C4 N2 -0.24(19)
C2 C3 C4 C5 178.31(17)
N2 C4 C5 C10 -133.78(18)
C3 C4 C5 C10 47.9(3)
N2 C4 C5 C6 46.7(2)
C3 C4 C5 C6 -131.6(2)
C10 C5 C6 C7 1.8(3)
C4 C5 C6 C7 -178.70(16)
C5 C6 C7 C8 -0.3(3)
C6 C7 C8 C9 -1.4(3)
C7 C8 C9 C10 1.6(3)
C8 C9 C10 C5 -0.1(3)
C6 C5 C10 C9 -1.6(3)
C4 C5 C10 C9 178.87(16)
N3 N2 C11 C16 37.9(2)
C4 N2 C11 C16 -141.76(18)
N3 N2 C11 C12 -142.14(17)
C4 N2 C11 C12 38.2(3)
C16 C11 C12 C13 3.9(3)
N2 C11 C12 C13 -176.02(16)
C11 C12 C13 C14 -2.5(3)
C12 C13 C14 C15 -1.5(3)
C12 C13 C14 S1 176.01(14)
O2 S1 C14 C15 128.99(15)
O1 S1 C14 C15 0.77(17)
N1 S1 C14 C15 -114.63(15)
O2 S1 C14 C13 -48.55(16)
O1 S1 C14 C13 -176.76(14)
N1 S1 C14 C13 67.84(16)
C13 C14 C15 C16 4.2(3)
S1 C14 C15 C16 -173.24(13)
C14 C15 C16 C11 -2.8(3)
C12 C11 C16 C15 -1.2(3)
N2 C11 C16 C15 178.71(15)

loop_
_cod_related_entry_id
_cod_related_entry_database
_cod_related_entry_code
1 ChemSpider 8885652
